data_4072825
loop_
_publ_author_name
'Clark, George R.'
'Lu, Guo-Liang'
'Roper, Warren R.'
'Wright, L. James'

_publ_section_title
;
 Stepwise Reactions of Acetylenes with Iridium Thiocarbonyl Complexes To
 Produce Isolable Iridacyclobutadienes and Conversion of These to either
 Cyclopentadienyliridium or Tethered Iridabenzene Complexes
;
_journal_issue 9
_journal_name_full Organometallics
_journal_page_first 2167
_journal_paper_doi 10.1021/om061066r
_journal_volume 26
_journal_year 2007
_chemical_formula_moiety 'C53 H42 Cl Ir P2 S, C H2 Cl2, 3(C2 H6 O)'
_chemical_formula_sum 'C60 H62 Cl3 Ir O3 P2 S'
_chemical_formula_weight 1223.65
_chemical_name_systematic
;
 ?
;
_space_group_IT_number 2
_symmetry_cell_setting triclinic
_symmetry_space_group_name_Hall '-P 1'
_symmetry_space_group_name_H-M 'P -1'
_atom_sites_solution_hydrogens geom
_atom_sites_solution_primary direct
_atom_sites_solution_secondary difmap
_audit_creation_method SHELXL-97
_cell_angle_alpha 85.507(1)
_cell_angle_beta 83.165(1)
_cell_angle_gamma 80.417(1)
_cell_formula_units_Z 2
_cell_length_a 10.6941(1)
_cell_length_b 12.0101(1)
_cell_length_c 19.9108(0)
_cell_measurement_reflns_used 8192
_cell_measurement_temperature 83(2)
_cell_measurement_theta_max 25.02
_cell_measurement_theta_min 2.06
_cell_volume 2499.20(3)
_computing_cell_refinement 'SMART (Siemens, 1995)'
_computing_data_collection 'SADABS (Sheldrick, 1997)'
_computing_data_reduction 'SAINT (Siemens, 1995)'
_computing_molecular_graphics 'Ortep-III (Burnett & Johnson, 1996)'
_computing_publication_material 'SHELXTL (Siemens, 1995)'
_computing_structure_refinement 'SHELXL97 (Sheldrick, 1997)'
_computing_structure_solution 'SHELXS97 (Sheldrick, 1997)'
_diffrn_ambient_temperature 83(2)
_diffrn_measured_fraction_theta_full 0.995
_diffrn_measured_fraction_theta_max 0.995
_diffrn_measurement_device_type 'Siemens SMART CCD'
_diffrn_measurement_method 'Area detector \w scans'
_diffrn_radiation_monochromator graphite
_diffrn_radiation_source 'fine-focus sealed tube'
_diffrn_radiation_type MoK\a
_diffrn_radiation_wavelength 0.71073
_diffrn_reflns_av_R_equivalents 0.0394
_diffrn_reflns_av_sigmaI/netI 0.0735
_diffrn_reflns_limit_h_max 12
_diffrn_reflns_limit_h_min -12
_diffrn_reflns_limit_k_max 14
_diffrn_reflns_limit_k_min -14
_diffrn_reflns_limit_l_max 23
_diffrn_reflns_limit_l_min 0
_diffrn_reflns_number 24876
_diffrn_reflns_theta_full 25.02
_diffrn_reflns_theta_max 25.02
_diffrn_reflns_theta_min 2.06
_diffrn_standards_decay_% <2
_diffrn_standards_number 0
_exptl_absorpt_coefficient_mu 2.986
_exptl_absorpt_correction_T_max 0.66035
_exptl_absorpt_correction_T_min 0.46199
_exptl_absorpt_correction_type multi-scan
_exptl_absorpt_process_details 'SADABS; Sheldrick, 1997'
_exptl_crystal_colour brown
_exptl_crystal_density_diffrn 1.626
_exptl_crystal_density_method 'not measured'
_exptl_crystal_description block
_exptl_crystal_F_000 1240
_exptl_crystal_size_max 0.40
_exptl_crystal_size_mid 0.20
_exptl_crystal_size_min 0.20
_platon_squeeze_details ' ?'
_refine_diff_density_max 3.775
_refine_diff_density_min -2.090
_refine_diff_density_rms 0.187
_refine_ls_extinction_method none
_refine_ls_goodness_of_fit_ref 1.128
_refine_ls_hydrogen_treatment riding
_refine_ls_matrix_type full
_refine_ls_number_parameters 519
_refine_ls_number_reflns 8816
_refine_ls_number_restraints 0
_refine_ls_restrained_S_all 1.128
_refine_ls_R_factor_all 0.0831
_refine_ls_R_factor_gt 0.0772
_refine_ls_shift/su_max 0.001
_refine_ls_shift/su_mean 0.000
_refine_ls_structure_factor_coef Fsqd
_refine_ls_weighting_details 'calc w=1/[\s^2^(Fo^2^)+(0.0729P)^2^+27.6858P] where P=(Fo^2^+2Fc^2^)/3'
_refine_ls_weighting_scheme calc
_refine_ls_wR_factor_gt 0.1894
_refine_ls_wR_factor_ref 0.1930
_reflns_number_gt 8026
_reflns_number_total 8816
_reflns_threshold_expression I>2\s(I)
_cod_data_source_file om061066rsi20070208_115402.cif
_cod_data_source_block lu480e
_cod_depositor_comments
;
The following automatic conversions were performed:

'_symmetry_cell_setting' value 'Triclinic' changed to 'triclinic'
according to /home/saulius/struct/CIF-dictionaries/cif_core.dic
dictionary named 'cif_core.dic' version 2.4.1 from
2010-06-29.

'_geom_bond_publ_flag' value 'Y' changed to 'y'
according to /home/saulius/struct/CIF-dictionaries/cif_core.dic
dictionary named 'cif_core.dic' version 2.4.1 from 2010-06-29 (17
times).

'_geom_bond_publ_flag' value 'N' changed to 'n' according to
/home/saulius/struct/CIF-dictionaries/cif_core.dic dictionary named
'cif_core.dic' version 2.4.1 from 2010-06-29 (95
times).

'_geom_angle_publ_flag' value 'Y' changed to 'y' according
to /home/saulius/struct/CIF-dictionaries/cif_core.dic dictionary
named 'cif_core.dic' version 2.4.1 from 2010-06-29 (13
times).

'_geom_angle_publ_flag' value 'N' changed to 'n' according
to /home/saulius/struct/CIF-dictionaries/cif_core.dic dictionary
named 'cif_core.dic' version 2.4.1 from 2010-06-29 (175 times).

Automatic conversion script
Id: cif_fix_values 1715 2011-07-08 13:25:40Z adriana 
;
_cod_original_sg_symbol_H-M P-1
_cod_database_code 4072825

loop_
_symmetry_equiv_pos_as_xyz
'x, y, z'
'-x, -y, -z'

loop_
_atom_site_label
_atom_site_type_symbol
_atom_site_fract_x
_atom_site_fract_y
_atom_site_fract_z
_atom_site_U_iso_or_equiv
_atom_site_adp_type
_atom_site_occupancy
_atom_site_symmetry_multiplicity
_atom_site_calc_flag
_atom_site_refinement_flags
Ir Ir 0.24427(3) 0.39518(4) 0.235431(19) 0.03398(16) Uani 1 1 d .
Cl1 Cl 0.4618(3) 0.2836(3) 0.23243(16) 0.0587(9) Uani 1 1 d .
SA S -0.0446(4) 0.5030(5) 0.2614(3) 0.0401(19) Uani 0.655(14) 1 d P
SB S -0.0165(6) 0.5522(8) 0.2262(5) 0.027(3) Uani 0.345(14) 1 d P
P1 P 0.2037(2) 0.2860(2) 0.15105(12) 0.0307(5) Uani 1 1 d .
P2 P 0.2913(2) 0.4987(2) 0.32084(12) 0.0298(5) Uani 1 1 d .
C1A C 0.0935(17) 0.5069(13) 0.2208(8) 0.041(4) Uani 0.655(14) 1 d P
C1B C 0.0654(18) 0.4369(17) 0.2617(10) 0.010(5) Uiso 0.345(14) 1 d P
C2 C 0.1341(12) 0.5879(10) 0.1690(5) 0.047(3) Uani 1 1 d .
C3 C 0.2580(14) 0.5330(9) 0.1641(6) 0.056(4) Uani 1 1 d .
C4 C 0.1340(13) 0.3098(14) 0.3064(6) 0.066(4) Uani 1 1 d .
C5 C 0.0129(13) 0.3665(11) 0.3128(5) 0.050(3) Uani 1 1 d .
C6 C 0.0766(10) 0.6866(10) 0.1300(5) 0.044(3) Uani 1 1 d .
C7 C 0.1223(10) 0.7038(9) 0.0623(5) 0.038(2) Uani 1 1 d .
C8 C 0.0641(14) 0.7963(11) 0.0266(7) 0.059(3) Uani 1 1 d .
H8 H 0.0919 0.8074 -0.0192 0.070 Uiso 1 1 calc R
C9 C -0.0322(16) 0.8726(12) 0.0548(9) 0.081(5) Uani 1 1 d .
H9 H -0.0674 0.9361 0.0295 0.097 Uiso 1 1 calc R
C10 C -0.0762(16) 0.8533(16) 0.1215(9) 0.093(6) Uani 1 1 d .
H10 H -0.1434 0.9035 0.1416 0.112 Uiso 1 1 calc R
C11 C -0.0232(13) 0.7622(15) 0.1587(7) 0.076(5) Uani 1 1 d .
H11 H -0.0542 0.7504 0.2039 0.091 Uiso 1 1 calc R
C12 C -0.0971(10) 0.3409(9) 0.3588(5) 0.042(2) Uiso 1 1 d .
C13 C -0.2198(13) 0.3627(12) 0.3420(7) 0.063(3) Uiso 1 1 d .
H13 H -0.2379 0.3984 0.3004 0.075 Uiso 1 1 calc R
C14 C -0.3173(18) 0.3300(15) 0.3891(9) 0.085(5) Uiso 1 1 d .
H14 H -0.4007 0.3433 0.3779 0.103 Uiso 1 1 calc R
C15 C -0.2932(17) 0.2798(15) 0.4499(9) 0.083(5) Uiso 1 1 d .
H15 H -0.3588 0.2561 0.4797 0.099 Uiso 1 1 calc R
C16 C -0.1767(14) 0.2644(13) 0.4672(8) 0.070(4) Uiso 1 1 d .
H16 H -0.1611 0.2326 0.5100 0.083 Uiso 1 1 calc R
C17 C -0.0759(12) 0.2949(10) 0.4226(6) 0.049(3) Uiso 1 1 d .
H17 H 0.0059 0.2840 0.4360 0.059 Uiso 1 1 calc R
C21 C 0.2947(9) 0.3059(9) 0.0692(5) 0.034(2) Uani 1 1 d .
C22 C 0.4087(11) 0.3437(12) 0.0642(6) 0.052(3) Uani 1 1 d .
H22 H 0.4368 0.3656 0.1029 0.062 Uiso 1 1 calc R
C23 C 0.4828(13) 0.3502(13) 0.0038(6) 0.061(3) Uani 1 1 d .
H23 H 0.5610 0.3753 0.0016 0.073 Uiso 1 1 calc R
C24 C 0.4417(12) 0.3196(12) -0.0538(6) 0.054(3) Uani 1 1 d .
H24 H 0.4923 0.3237 -0.0950 0.064 Uiso 1 1 calc R
C25 C 0.3277(11) 0.2833(11) -0.0508(5) 0.048(3) Uani 1 1 d .
H25 H 0.2996 0.2634 -0.0900 0.058 Uiso 1 1 calc R
C26 C 0.2537(11) 0.2759(10) 0.0102(5) 0.047(3) Uani 1 1 d .
H26 H 0.1756 0.2508 0.0121 0.056 Uiso 1 1 calc R
C31 C 0.0381(9) 0.3169(10) 0.1337(5) 0.039(2) Uani 1 1 d .
C32 C -0.0030(10) 0.4091(11) 0.0923(5) 0.046(3) Uani 1 1 d .
H32 H 0.0556 0.4512 0.0688 0.056 Uiso 1 1 calc R
C33 C -0.1323(12) 0.4398(12) 0.0854(6) 0.056(3) Uani 1 1 d .
H33 H -0.1601 0.5018 0.0569 0.067 Uiso 1 1 calc R
C34 C -0.2176(12) 0.3792(14) 0.1202(6) 0.064(4) Uani 1 1 d .
H34 H -0.3040 0.4009 0.1156 0.077 Uiso 1 1 calc R
C35 C -0.1804(11) 0.2878(13) 0.1615(6) 0.059(4) Uani 1 1 d .
H35 H -0.2403 0.2463 0.1843 0.071 Uiso 1 1 calc R
C36 C -0.0504(10) 0.2561(12) 0.1697(5) 0.048(3) Uani 1 1 d .
H36 H -0.0238 0.1950 0.1991 0.058 Uiso 1 1 calc R
C41 C 0.2320(10) 0.1329(8) 0.1678(5) 0.035(2) Uani 1 1 d .
C42 C 0.2067(15) 0.0632(13) 0.1216(7) 0.071(4) Uani 1 1 d .
H42 H 0.1708 0.0938 0.0827 0.085 Uiso 1 1 calc R
C43 C 0.2346(15) -0.0527(11) 0.1330(8) 0.072(4) Uani 1 1 d .
H43 H 0.2160 -0.0988 0.1014 0.086 Uiso 1 1 calc R
C44 C 0.2872(15) -0.1011(10) 0.1879(6) 0.061(4) Uani 1 1 d .
H44 H 0.3115 -0.1790 0.1934 0.073 Uiso 1 1 calc R
C45 C 0.304(2) -0.0300(12) 0.2355(8) 0.089(6) Uani 1 1 d .
H45 H 0.3324 -0.0612 0.2762 0.107 Uiso 1 1 calc R
C46 C 0.2791(16) 0.0854(11) 0.2255(7) 0.068(4) Uani 1 1 d .
H46 H 0.2948 0.1311 0.2582 0.081 Uiso 1 1 calc R
C51 C 0.1554(9) 0.6027(9) 0.3513(5) 0.035(2) Uani 1 1 d .
C52 C 0.1318(10) 0.7073(10) 0.3196(5) 0.042(3) Uani 1 1 d .
H52 H 0.1908 0.7299 0.2852 0.050 Uiso 1 1 calc R
C53 C 0.0201(11) 0.7806(11) 0.3379(6) 0.050(3) Uani 1 1 d .
H53 H 0.0043 0.8526 0.3168 0.059 Uiso 1 1 calc R
C54 C -0.0693(11) 0.7431(10) 0.3897(5) 0.045(3) Uani 1 1 d .
H54 H -0.1451 0.7905 0.4024 0.054 Uiso 1 1 calc R
C55 C -0.0448(11) 0.6398(12) 0.4204(6) 0.053(3) Uani 1 1 d .
H55 H -0.1045 0.6160 0.4539 0.064 Uiso 1 1 calc R
C56 C 0.0678(10) 0.5675(10) 0.4031(5) 0.041(2) Uani 1 1 d .
H56 H 0.0847 0.4967 0.4256 0.050 Uiso 1 1 calc R
C61 C 0.3328(8) 0.4181(8) 0.3982(5) 0.031(2) Uani 1 1 d .
C62 C 0.3486(11) 0.3030(9) 0.4010(5) 0.042(2) Uani 1 1 d .
H62 H 0.3442 0.2659 0.3622 0.050 Uiso 1 1 calc R
C63 C 0.3713(13) 0.2403(11) 0.4615(7) 0.057(3) Uani 1 1 d .
H63 H 0.3821 0.1617 0.4636 0.069 Uiso 1 1 calc R
C64 C 0.3773(11) 0.2972(12) 0.5179(6) 0.054(3) Uani 1 1 d .
H64 H 0.3897 0.2565 0.5589 0.064 Uiso 1 1 calc R
C65 C 0.3656(11) 0.4128(10) 0.5150(5) 0.045(3) Uani 1 1 d .
H65 H 0.3728 0.4503 0.5532 0.053 Uiso 1 1 calc R
C66 C 0.3429(11) 0.4720(10) 0.4550(5) 0.041(2) Uani 1 1 d .
H66 H 0.3343 0.5505 0.4527 0.049 Uiso 1 1 calc R
C71 C 0.4188(9) 0.5822(8) 0.2983(5) 0.033(2) Uani 1 1 d .
C72 C 0.4272(10) 0.6763(8) 0.3338(5) 0.036(2) Uani 1 1 d .
H72 H 0.3658 0.6984 0.3694 0.043 Uiso 1 1 calc R
C73 C 0.5273(11) 0.7368(9) 0.3157(5) 0.043(3) Uani 1 1 d .
H73 H 0.5310 0.8010 0.3382 0.052 Uiso 1 1 calc R
C74 C 0.6200(10) 0.7028(11) 0.2652(6) 0.047(3) Uani 1 1 d .
H74 H 0.6881 0.7424 0.2544 0.057 Uiso 1 1 calc R
C75 C 0.6135(11) 0.6112(11) 0.2307(6) 0.049(3) Uani 1 1 d .
H75 H 0.6767 0.5886 0.1960 0.059 Uiso 1 1 calc R
C76 C 0.5134(10) 0.5517(10) 0.2469(5) 0.043(3) Uani 1 1 d .
H76 H 0.5096 0.4896 0.2225 0.052 Uiso 1 1 calc R
Cl2 Cl 0.3384(10) 0.9280(9) 0.9533(5) 0.195(4) Uiso 1 1 d .
Cl3 Cl 0.3926(13) 1.0308(11) 0.8288(7) 0.240(5) Uiso 1 1 d .
C81 C 0.453(2) 0.938(2) 0.8913(12) 0.118(7) Uiso 1 1 d .

loop_
_atom_site_aniso_label
_atom_site_aniso_U_11
_atom_site_aniso_U_22
_atom_site_aniso_U_33
_atom_site_aniso_U_23
_atom_site_aniso_U_13
_atom_site_aniso_U_12
Ir 0.0278(2) 0.0474(3) 0.0297(2) -0.01364(16) -0.01532(14) -0.00052(15)
Cl1 0.0422(15) 0.071(2) 0.0656(19) -0.0369(16) -0.0308(13) 0.0178(14)
SA 0.034(2) 0.052(3) 0.036(3) -0.012(3) -0.018(2) 0.001(2)
SB 0.024(4) 0.040(5) 0.020(5) 0.003(4) -0.007(3) -0.009(3)
P1 0.0308(12) 0.0378(14) 0.0267(12) -0.0080(10) -0.0129(9) -0.0051(10)
P2 0.0279(12) 0.0396(14) 0.0243(11) -0.0087(10) -0.0129(9) -0.0023(10)
C1A 0.057(11) 0.034(9) 0.035(8) -0.011(7) -0.031(7) 0.008(7)
C2 0.069(8) 0.051(7) 0.033(5) -0.008(5) -0.027(5) -0.024(6)
C3 0.103(10) 0.029(6) 0.046(6) -0.006(5) -0.055(7) -0.001(6)
C4 0.067(9) 0.106(11) 0.043(7) -0.039(7) -0.014(6) -0.043(8)
C5 0.067(8) 0.062(8) 0.034(6) -0.007(5) -0.015(5) -0.041(6)
C6 0.037(6) 0.063(7) 0.041(6) -0.017(5) -0.017(5) -0.017(5)
C7 0.053(6) 0.037(6) 0.033(5) -0.001(4) -0.022(4) -0.024(5)
C8 0.079(9) 0.062(8) 0.050(7) -0.006(6) -0.035(6) -0.037(7)
C9 0.108(13) 0.045(8) 0.098(12) -0.015(8) -0.080(11) 0.017(8)
C10 0.075(10) 0.119(14) 0.088(12) -0.057(11) -0.052(9) 0.034(10)
C11 0.046(7) 0.130(14) 0.050(8) -0.025(8) -0.018(6) 0.007(8)
C21 0.034(5) 0.042(6) 0.026(5) -0.007(4) -0.007(4) -0.001(4)
C22 0.039(6) 0.086(9) 0.035(6) -0.023(6) -0.008(5) -0.015(6)
C23 0.063(8) 0.085(10) 0.040(6) -0.004(6) -0.010(6) -0.021(7)
C24 0.052(7) 0.076(9) 0.032(6) -0.008(6) -0.004(5) -0.006(6)
C25 0.052(7) 0.065(8) 0.030(5) -0.015(5) -0.011(5) -0.010(6)
C26 0.051(7) 0.062(8) 0.033(6) -0.017(5) -0.006(5) -0.019(5)
C31 0.030(5) 0.066(7) 0.027(5) -0.014(5) -0.011(4) -0.009(5)
C32 0.040(6) 0.071(8) 0.033(5) -0.023(5) -0.024(5) 0.000(5)
C33 0.058(7) 0.084(9) 0.030(6) -0.022(6) -0.027(5) 0.001(7)
C34 0.037(6) 0.121(13) 0.039(6) -0.019(7) -0.017(5) -0.007(7)
C35 0.039(6) 0.107(11) 0.040(6) -0.006(7) -0.018(5) -0.023(7)
C36 0.038(6) 0.084(9) 0.030(5) -0.012(5) -0.012(4) -0.017(6)
C41 0.045(6) 0.030(5) 0.035(5) -0.003(4) -0.012(4) -0.011(4)
C42 0.091(11) 0.082(10) 0.054(8) -0.008(7) -0.048(7) -0.025(8)
C43 0.098(11) 0.032(7) 0.094(11) 0.012(7) -0.022(9) -0.035(7)
C44 0.101(11) 0.033(6) 0.053(7) 0.002(5) -0.013(7) -0.023(6)
C45 0.173(19) 0.046(8) 0.056(9) 0.000(7) -0.051(10) -0.013(10)
C46 0.120(12) 0.039(7) 0.056(8) -0.017(6) -0.041(8) -0.019(7)
C51 0.025(5) 0.049(6) 0.036(5) -0.010(4) -0.016(4) -0.002(4)
C52 0.041(6) 0.054(7) 0.027(5) -0.005(5) -0.010(4) 0.008(5)
C53 0.049(7) 0.057(7) 0.040(6) -0.008(5) -0.007(5) 0.003(5)
C54 0.042(6) 0.051(7) 0.037(6) -0.004(5) -0.005(5) 0.007(5)
C55 0.043(6) 0.084(10) 0.033(6) -0.019(6) -0.003(5) -0.003(6)
C56 0.035(5) 0.055(7) 0.038(6) -0.011(5) -0.013(4) -0.006(5)
C61 0.025(4) 0.039(5) 0.030(5) -0.001(4) -0.014(4) -0.005(4)
C62 0.055(7) 0.042(6) 0.034(5) -0.004(5) -0.025(5) -0.008(5)
C63 0.066(8) 0.049(7) 0.066(8) 0.004(6) -0.035(7) -0.020(6)
C64 0.045(6) 0.076(9) 0.046(7) -0.004(6) -0.025(5) -0.015(6)
C65 0.050(6) 0.054(7) 0.033(5) -0.002(5) -0.018(5) -0.011(5)
C66 0.052(6) 0.043(6) 0.033(5) -0.003(4) -0.018(5) -0.015(5)
C71 0.038(5) 0.036(5) 0.029(5) 0.001(4) -0.019(4) -0.006(4)
C72 0.049(6) 0.036(5) 0.025(5) 0.000(4) -0.013(4) -0.013(4)
C73 0.057(7) 0.040(6) 0.040(6) 0.010(5) -0.026(5) -0.016(5)
C74 0.029(5) 0.074(8) 0.042(6) 0.012(6) -0.013(4) -0.018(5)
C75 0.040(6) 0.073(8) 0.037(6) -0.007(6) -0.006(5) -0.013(6)
C76 0.041(6) 0.060(7) 0.032(5) -0.007(5) -0.013(4) -0.012(5)

loop_
_atom_type_symbol
_atom_type_description
_atom_type_scat_dispersion_real
_atom_type_scat_dispersion_imag
_atom_type_scat_source
C C 0.0033 0.0016 'International Tables Vol C Tables 4.2.6.8 and 6.1.1.4'
H H 0.0000 0.0000 'International Tables Vol C Tables 4.2.6.8 and 6.1.1.4'
P P 0.1023 0.0942 'International Tables Vol C Tables 4.2.6.8 and 6.1.1.4'
S S 0.1246 0.1234 'International Tables Vol C Tables 4.2.6.8 and 6.1.1.4'
Cl Cl 0.1484 0.1585 'International Tables Vol C Tables 4.2.6.8 and 6.1.1.4'
Ir Ir -1.4442 7.9887 'International Tables Vol C Tables 4.2.6.8 and 6.1.1.4'
O O 0.0106 0.0060 'International Tables Vol C Tables 4.2.6.8 and 6.1.1.4'

loop_
_geom_angle_atom_site_label_1
_geom_angle_atom_site_label_2
_geom_angle_atom_site_label_3
_geom_angle
_geom_angle_publ_flag
C1A Ir C4 89.0(7) y
C1B Ir C3 95.2(7) y
C1B Ir P2 90.6(6) n
C1A Ir P2 90.7(4) n
C4 Ir P2 89.4(3) n
C3 Ir P2 91.0(3) n
C1B Ir P1 91.1(6) n
C1A Ir P1 91.6(4) n
C4 Ir P1 90.4(3) n
C3 Ir P1 90.3(3) n
P2 Ir P1 177.74(9) y
C1B Ir Cl1 158.9(6) n
C1A Ir Cl1 165.8(6) n
C4 Ir Cl1 105.2(5) n
C3 Ir Cl1 105.9(4) n
P2 Ir Cl1 89.45(8) n
P1 Ir Cl1 88.44(8) n
C1A SA C5 93.1(7) y
C1B SB C2 92.4(8) y
C21 P1 C31 104.6(5) n
C21 P1 C41 103.1(5) n
C31 P1 C41 103.9(5) n
C21 P1 Ir 115.1(3) n
C31 P1 Ir 111.9(3) n
C41 P1 Ir 116.8(3) n
C61 P2 C71 104.4(4) n
C61 P2 C51 102.6(4) n
C71 P2 C51 103.5(5) n
C61 P2 Ir 116.0(3) n
C71 P2 Ir 116.3(3) n
C51 P2 Ir 112.4(3) n
C2 C1A SA 129.6(12) y
C2 C1A Ir 106.4(12) y
SA C1A Ir 124.0(10) y
SB C1B Ir 120.6(12) y
C3 C2 C1A 92.3(11) y
C3 C2 C6 129.7(11) n
C1A C2 C6 137.9(12) n
C2 C3 Ir 101.5(10) y
C5 C4 Ir 109.4(11) y
C4 C5 C1B 81.5(12) y
C4 C5 C12 129.1(12) n
C1B C5 C12 149.4(14) n
C4 C5 SA 124.5(10) n
C12 C5 SA 106.4(9) n
C11 C6 C7 119.8(12) n
C11 C6 C2 121.1(12) n
C7 C6 C2 119.1(10) n
C8 C7 C6 117.6(12) n
C9 C8 C7 123.1(13) n
C9 C8 H8 118.4 n
C7 C8 H8 118.4 n
C8 C9 C10 118.1(13) n
C8 C9 H9 120.9 n
C10 C9 H9 120.9 n
C11 C10 C9 121.0(14) n
C11 C10 H10 119.5 n
C9 C10 H10 119.5 n
C10 C11 C6 120.4(14) n
C10 C11 H11 119.8 n
C6 C11 H11 119.8 n
C13 C12 C17 118.7(11) n
C13 C12 C5 123.4(11) n
C17 C12 C5 117.9(10) n
C12 C13 C14 118.5(14) n
C12 C13 H13 120.7 n
C14 C13 H13 120.7 n
C15 C14 C13 121.6(18) n
C15 C14 H14 119.2 n
C13 C14 H14 119.2 n
C16 C15 C14 119.6(18) n
C16 C15 H15 120.2 n
C14 C15 H15 120.2 n
C15 C16 C17 121.4(16) n
C15 C16 H16 119.3 n
C17 C16 H16 119.3 n
C12 C17 C16 120.0(12) n
C12 C17 H17 120.0 n
C16 C17 H17 120.0 n
C22 C21 C26 118.0(9) n
C22 C21 P1 121.0(8) n
C26 C21 P1 120.9(8) n
C21 C22 C23 121.5(10) n
C21 C22 H22 119.2 n
C23 C22 H22 119.2 n
C22 C23 C24 119.8(12) n
C22 C23 H23 120.1 n
C24 C23 H23 120.1 n
C25 C24 C23 120.2(11) n
C25 C24 H24 119.9 n
C23 C24 H24 119.9 n
C24 C25 C26 119.9(10) n
C24 C25 H25 120.1 n
C26 C25 H25 120.1 n
C25 C26 C21 120.6(10) n
C25 C26 H26 119.7 n
C21 C26 H26 119.7 n
C32 C31 C36 119.6(10) n
C32 C31 P1 120.4(9) n
C36 C31 P1 119.5(9) n
C31 C32 C33 120.0(12) n
C31 C32 H32 120.0 n
C33 C32 H32 120.0 n
C34 C33 C32 119.9(13) n
C34 C33 H33 120.1 n
C32 C33 H33 120.1 n
C35 C34 C33 121.6(12) n
C35 C34 H34 119.2 n
C33 C34 H34 119.2 n
C34 C35 C36 119.3(12) n
C34 C35 H35 120.3 n
C36 C35 H35 120.3 n
C31 C36 C35 119.5(12) n
C31 C36 H36 120.2 n
C35 C36 H36 120.2 n
C46 C41 C42 118.5(11) n
C46 C41 P1 121.2(8) n
C42 C41 P1 120.3(9) n
C41 C42 C43 119.9(12) n
C41 C42 H42 120.0 n
C43 C42 H42 120.0 n
C44 C43 C42 122.4(13) n
C44 C43 H43 118.8 n
C42 C43 H43 118.8 n
C43 C44 C45 116.5(13) n
C43 C44 H44 121.7 n
C45 C44 H44 121.7 n
C44 C45 C46 122.5(13) n
C44 C45 H45 118.8 n
C46 C45 H45 118.8 n
C41 C46 C45 119.8(11) n
C41 C46 H46 120.1 n
C45 C46 H46 120.1 n
C52 C51 C56 120.4(10) n
C52 C51 P2 121.1(8) n
C56 C51 P2 118.0(8) n
C51 C52 C53 120.6(11) n
C51 C52 H52 119.7 n
C53 C52 H52 119.7 n
C52 C53 C54 118.5(11) n
C52 C53 H53 120.7 n
C54 C53 H53 120.7 n
C55 C54 C53 120.2(10) n
C55 C54 H54 119.9 n
C53 C54 H54 119.9 n
C54 C55 C56 121.3(12) n
C54 C55 H55 119.3 n
C56 C55 H55 119.3 n
C55 C56 C51 118.9(11) n
C55 C56 H56 120.5 n
C51 C56 H56 120.5 n
C62 C61 C66 119.4(9) n
C62 C61 P2 119.9(7) n
C66 C61 P2 120.6(8) n
C61 C62 C63 120.5(10) n
C61 C62 H62 119.8 n
C63 C62 H62 119.8 n
C64 C63 C62 118.5(12) n
C64 C63 H63 120.7 n
C62 C63 H63 120.7 n
C65 C64 C63 121.4(12) n
C65 C64 H64 119.3 n
C63 C64 H64 119.3 n
C66 C65 C64 118.7(10) n
C66 C65 H65 120.6 n
C64 C65 H65 120.6 n
C65 C66 C61 121.4(10) n
C65 C66 H66 119.3 n
C61 C66 H66 119.3 n
C76 C71 C72 117.8(10) n
C76 C71 P2 120.5(8) n
C72 C71 P2 121.7(8) n
C73 C72 C71 119.9(10) n
C73 C72 H72 120.0 n
C71 C72 H72 120.0 n
C74 C73 C72 120.4(11) n
C74 C73 H73 119.8 n
C72 C73 H73 119.8 n
C75 C74 C73 120.2(11) n
C75 C74 H74 119.9 n
C73 C74 H74 119.9 n
C74 C75 C76 120.2(11) n
C74 C75 H75 119.9 n
C76 C75 H75 119.9 n
C71 C76 C75 121.4(11) n
C71 C76 H76 119.3 n
C75 C76 H76 119.3 n
Cl2 C81 Cl3 108.3(15) n

loop_
_geom_bond_atom_site_label_1
_geom_bond_atom_site_label_2
_geom_bond_distance
_geom_bond_publ_flag
Ir C1B 1.915(19) y
Ir C1A 1.953(15) y
Ir C4 2.054(14) y
Ir C3 2.107(12) y
Ir P2 2.331(2) y
Ir P1 2.332(2) y
Ir Cl1 2.481(3) y
SA C1A 1.60(2) y
SA C5 1.915(15) y
SB C1B 1.67(2) y
SB C2 1.947(16) y
P1 C21 1.816(10) n
P1 C31 1.817(10) n
P1 C41 1.823(10) n
P2 C61 1.814(9) n
P2 C71 1.818(10) n
P2 C51 1.829(10) n
C1A C2 1.44(2) y
C1B C5 1.40(2) y
C2 C3 1.374(18) y
C2 C6 1.454(17) y
C4 C5 1.36(2) y
C5 C12 1.461(16) y
C6 C11 1.380(18) n
C6 C7 1.389(15) n
C7 C8 1.371(17) n
C8 C9 1.36(2) n
C8 H8 0.9300 n
C9 C10 1.37(3) n
C9 H9 0.9300 n
C10 C11 1.35(2) n
C10 H10 0.9300 n
C11 H11 0.9300 n
C12 C13 1.371(17) n
C12 C17 1.373(16) n
C13 C14 1.40(2) n
C13 H13 0.9300 n
C14 C15 1.34(2) n
C14 H14 0.9300 n
C15 C16 1.31(2) n
C15 H15 0.9300 n
C16 C17 1.392(19) n
C16 H16 0.9300 n
C17 H17 0.9300 n
C21 C22 1.361(15) n
C21 C26 1.395(14) n
C22 C23 1.364(17) n
C22 H22 0.9300 n
C23 C24 1.372(17) n
C23 H23 0.9300 n
C24 C25 1.355(17) n
C24 H24 0.9300 n
C25 C26 1.374(15) n
C25 H25 0.9300 n
C26 H26 0.9300 n
C31 C32 1.371(16) n
C31 C36 1.389(16) n
C32 C33 1.391(16) n
C32 H32 0.9300 n
C33 C34 1.35(2) n
C33 H33 0.9300 n
C34 C35 1.35(2) n
C34 H34 0.9300 n
C35 C36 1.404(16) n
C35 H35 0.9300 n
C36 H36 0.9300 n
C41 C46 1.356(16) n
C41 C42 1.369(15) n
C42 C43 1.380(19) n
C42 H42 0.9300 n
C43 C44 1.34(2) n
C43 H43 0.9300 n
C44 C45 1.369(18) n
C44 H44 0.9300 n
C45 C46 1.371(19) n
C45 H45 0.9300 n
C46 H46 0.9300 n
C51 C52 1.359(15) n
C51 C56 1.398(15) n
C52 C53 1.390(15) n
C52 H52 0.9300 n
C53 C54 1.420(17) n
C53 H53 0.9300 n
C54 C55 1.339(17) n
C54 H54 0.9300 n
C55 C56 1.386(16) n
C55 H55 0.9300 n
C56 H56 0.9300 n
C61 C62 1.362(14) n
C61 C66 1.370(13) n
C62 C63 1.394(16) n
C62 H62 0.9300 n
C63 C64 1.372(17) n
C63 H63 0.9300 n
C64 C65 1.370(17) n
C64 H64 0.9300 n
C65 C66 1.368(15) n
C65 H65 0.9300 n
C66 H66 0.9300 n
C71 C76 1.377(15) n
C71 C72 1.399(13) n
C72 C73 1.389(15) n
C72 H72 0.9300 n
C73 C74 1.361(16) n
C73 H73 0.9300 n
C74 C75 1.357(17) n
C74 H74 0.9300 n
C75 C76 1.377(16) n
C75 H75 0.9300 n
C76 H76 0.9300 n
Cl2 C81 1.64(2) n
Cl3 C81 1.71(3) n

loop_
_platon_squeeze_void_nr
_platon_squeeze_void_average_x
_platon_squeeze_void_average_y
_platon_squeeze_void_average_z
_platon_squeeze_void_volume
_platon_squeeze_void_count_electrons
1 -0.034 0.000 0.500 397.3 135.8
